data_2201044
loop_
_publ_author_name
'Tat'yana N. Drebushchak'
'Elena V. Boldyreva'
'Elena S. Shutova'

_publ_section_title
;
 \b-Glycine
;
_journal_issue 6
_journal_name_full 'Acta Crystallographica Section E'
_journal_page_first o634
_journal_page_last o636
_journal_paper_doi 10.1107/S160053680200836X
_journal_volume 58
_journal_year 2002
_chemical_formula_iupac 'C2 H5 N O2'
_chemical_formula_moiety 'C2 H5 N O2'
_chemical_formula_sum 'C2 H5 N O2'
_chemical_formula_weight 75.07
_chemical_name_common glycine
_chemical_name_systematic 'aminoacetic acid'
_space_group_IT_number 4
_symmetry_cell_setting monoclinic
_symmetry_space_group_name_Hall 'P 2yb'
_symmetry_space_group_name_H-M 'P 1 21 1'
_atom_sites_solution_hydrogens geom
_atom_sites_solution_primary direct
_atom_sites_solution_secondary difmap
_audit_creation_method 'STADI4, X-RED; SHELXL-97'
_cell_angle_alpha 90.00
_cell_angle_beta 113.19(2)
_cell_angle_gamma 90.00
_cell_formula_units_Z 2
_cell_length_a 5.0935(11)
_cell_length_b 6.274(2)
_cell_length_c 5.3847(12)
_cell_measurement_reflns_used 26
_cell_measurement_temperature 294.0(10)
_cell_measurement_theta_max 24.7
_cell_measurement_theta_min 15.1
_cell_volume 158.17(7)
_computing_cell_refinement STADI4
_computing_data_collection 'STADI4 (Stoe & Cie, 1997)'
_computing_data_reduction 'X-RED (Stoe & Cie, 1998)'
_computing_molecular_graphics 'X-STEP (Stoe & Cie, 1998) and Pcw (Kraus & Nolze, 1999)'
_computing_publication_material SHELXL97
_computing_structure_refinement 'SHELXL97 (Sheldrick, 1997)'
_computing_structure_solution 'SHELXS97 (Sheldrick, 1990)'
_diffrn_ambient_temperature 294(2)
_diffrn_measured_fraction_theta_full 1.000
_diffrn_measured_fraction_theta_max 1.000
_diffrn_measurement_device
;
Stoe STADI4 four-circle
;
_diffrn_measurement_method
; Scan width (\w) = 1.42\% - 1.87\%, scan ratio 2\q:\w = 1.00
  I(Net) and sigma(I) calculated according to Blessing (1987)
;
_diffrn_radiation_monochromator 'planar graphite'
_diffrn_radiation_source 'fine-focus sealed tube'
_diffrn_radiation_type 'Mo K\a'
_diffrn_radiation_wavelength 0.71069
_diffrn_reflns_av_R_equivalents 0.0388
_diffrn_reflns_av_sigmaI/netI 0.0161
_diffrn_reflns_limit_h_max 8
_diffrn_reflns_limit_h_min -8
_diffrn_reflns_limit_k_max 10
_diffrn_reflns_limit_k_min -10
_diffrn_reflns_limit_l_max 9
_diffrn_reflns_limit_l_min -9
_diffrn_reflns_number 6548
_diffrn_reflns_theta_full 37.52
_diffrn_reflns_theta_max 37.52
_diffrn_reflns_theta_min 3.25
_diffrn_standards_decay_% 4.3
_diffrn_standards_interval_time 180
_diffrn_standards_number 2
_exptl_absorpt_coefficient_mu 0.14
_exptl_absorpt_correction_T_max 0.9976
_exptl_absorpt_correction_T_min 0.9094
_exptl_absorpt_correction_type '\y scan'
_exptl_absorpt_process_details '(X-RED; Stoe, 1998)'
_exptl_crystal_colour colourless
_exptl_crystal_density_diffrn 1.576
_exptl_crystal_density_method 'not measured'
_exptl_crystal_description prism
_exptl_crystal_F_000 80
_exptl_crystal_size_max 0.5
_exptl_crystal_size_mid 0.4
_exptl_crystal_size_min 0.2
_refine_diff_density_max 0.290
_refine_diff_density_min -0.183
_refine_ls_extinction_coef 0.58(7)
_refine_ls_extinction_expression Fc^*^=kFc[1+0.001xFc^2^\l^3^/sin(2\q)]^-1/4^
_refine_ls_extinction_method SHELXL97
_refine_ls_goodness_of_fit_ref 1.120
_refine_ls_hydrogen_treatment refall
_refine_ls_matrix_type full
_refine_ls_number_parameters 67
_refine_ls_number_reflns 894
_refine_ls_number_restraints 1
_refine_ls_restrained_S_all 1.119
_refine_ls_R_factor_all 0.0297
_refine_ls_R_factor_gt 0.0252
_refine_ls_shift/su_max <0.001
_refine_ls_shift/su_mean 0.000
_refine_ls_structure_factor_coef Fsqd
_refine_ls_weighting_details 'calc w = 1/[\s^2^(Fo^2^)+(0.0501P)^2^+0.0031P] where P = (Fo^2^+2Fc^2^)/3'
_refine_ls_weighting_scheme calc
_refine_ls_wR_factor_gt 0.0722
_refine_ls_wR_factor_ref 0.0761
_reflns_number_gt 823
_reflns_number_total 894
_reflns_threshold_expression I>2\s(I)
_cod_data_source_file bt6144.cif
_cod_data_source_block I
_cod_original_cell_volume 158.18(8)
_cod_original_sg_symbol_H-M 'P 21'
_cod_database_code 2201044
_cod_database_fobs_code 2201044

loop_
_symmetry_equiv_pos_as_xyz
'x, y, z'
'-x, y+1/2, -z'

loop_
_atom_site_label
_atom_site_fract_x
_atom_site_fract_y
_atom_site_fract_z
_atom_site_U_iso_or_equiv
_atom_site_adp_type
_atom_site_calc_flag
_atom_site_refinement_flags
_atom_site_occupancy
_atom_site_disorder_assembly
_atom_site_disorder_group
_atom_site_type_symbol
O1 -0.09265(13) 0.40990(13) 0.59741(13) 0.02586(16) Uani d . 1 . . O
N1 0.35024(16) 0.28161(13) 0.23730(13) 0.02090(14) Uani d . 1 . . N
H3 0.349(4) 0.301(3) 0.071(3) 0.029(4) Uiso d . 1 . . H
H4 0.520(4) 0.324(3) 0.353(4) 0.029(4) Uiso d . 1 . . H
H5 0.340(4) 0.142(4) 0.266(3) 0.034(4) Uiso d . 1 . . H
C1 0.13352(15) 0.38405(13) 0.56103(15) 0.01851(13) Uani d . 1 . . C
O2 0.37739(15) 0.35815(17) 0.74274(12) 0.0298(2) Uani d . 1 . . O
C2 0.11150(17) 0.39417(16) 0.26993(14) 0.02195(15) Uani d . 1 . . C
H1 0.123(4) 0.538(4) 0.222(4) 0.035(5) Uiso d . 1 . . H
H2 -0.063(4) 0.332(3) 0.143(4) 0.029(4) Uiso d . 1 . . H

loop_
_atom_site_aniso_label
_atom_site_aniso_U_11
_atom_site_aniso_U_22
_atom_site_aniso_U_33
_atom_site_aniso_U_12
_atom_site_aniso_U_13
_atom_site_aniso_U_23
O1 0.0234(3) 0.0326(4) 0.0268(3) 0.0000(2) 0.0154(2) -0.0038(2)
N1 0.0218(3) 0.0272(3) 0.0151(2) 0.0026(2) 0.0087(2) 0.0000(2)
C1 0.0204(3) 0.0210(3) 0.0163(2) -0.0023(3) 0.0096(2) -0.0014(2)
O2 0.0208(2) 0.0532(5) 0.0156(2) -0.0029(3) 0.00725(19) 0.0007(3)
C2 0.0232(3) 0.0286(4) 0.0151(3) 0.0055(3) 0.0087(2) 0.0023(3)

loop_
_atom_type_symbol
_atom_type_description
_atom_type_scat_dispersion_real
_atom_type_scat_dispersion_imag
_atom_type_scat_source
C C 0.0033 0.0016 'International Tables Vol C Tables 4.2.6.8 and 6.1.1.4'
H H 0.0000 0.0000 'International Tables Vol C Tables 4.2.6.8 and 6.1.1.4'
O O 0.0106 0.0060 'International Tables Vol C Tables 4.2.6.8 and 6.1.1.4'
N N 0.0061 0.0033 'International Tables Vol C Tables 4.2.6.8 and 6.1.1.4'

loop_
_geom_angle_atom_site_label_1
_geom_angle_atom_site_label_2
_geom_angle_atom_site_label_3
_geom_angle
_geom_angle_publ_flag
C2 N1 H3 111.6(12) ?
C2 N1 H4 113.3(12) ?
H3 N1 H4 106.5(16) ?
C2 N1 H5 110.1(11) ?
H3 N1 H5 109.1(17) ?
H4 N1 H5 106.1(17) ?
O1 C1 O2 125.78(8) yes
O1 C1 C2 117.03(7) yes
O2 C1 C2 117.15(7) yes
N1 C2 C1 111.79(6) yes
N1 C2 H1 106.4(10) ?
C1 C2 H1 109.3(11) ?
N1 C2 H2 107.2(11) ?
C1 C2 H2 112.6(11) ?
H1 C2 H2 109.4(16) ?

loop_
_geom_bond_atom_site_label_1
_geom_bond_atom_site_label_2
_geom_bond_site_symmetry_2
_geom_bond_distance
_geom_bond_publ_flag
O1 C1 . 1.2528(9) yes
N1 C2 . 1.4753(11) yes
N1 H3 . 0.899(16) ?
N1 H4 . 0.88(2) ?
N1 H5 . 0.89(3) ?
C1 O2 . 1.2529(11) yes
C1 C2 . 1.5281(11) yes
C2 H1 . 0.95(3) ?
C2 H2 . 0.964(18) ?

loop_
_geom_hbond_atom_site_label_D
_geom_hbond_atom_site_label_H
_geom_hbond_atom_site_label_A
_geom_hbond_site_symmetry_A
_geom_hbond_distance_DH
_geom_hbond_distance_HA
_geom_hbond_distance_DA
_geom_hbond_angle_DHA
N1 H4 O1 1_655 0.88(2) 1.97(2) 2.8509(13) 176.6(17)
N1 H3 O2 1_554 0.899(16) 1.866(16) 2.7626(11) 174.4(17)
N1 H5 O2 2_646 0.89(3) 2.30(2) 2.9795(15) 132.6(14)
N1 H5 O1 2_546 0.89(3) 2.23(2) 2.9785(13) 140.7(16)

loop_
_geom_torsion_atom_site_label_1
_geom_torsion_atom_site_label_2
_geom_torsion_atom_site_label_3
_geom_torsion_atom_site_label_4
_geom_torsion
_geom_torsion_publ_flag
O1 C1 C2 N1 -157.41(8) yes
O2 C1 C2 N1 25.03(12) yes

loop_
_cod_related_entry_id
_cod_related_entry_database
_cod_related_entry_code
1 ChemSpider 730
